data_1563226
loop_
_publ_author_name
'Deka, Himangshu'
'Sarma, Rupam'
'Kumari, Satchi'
'Khare, Alika'
'Baruah, Jubaraj B.'

_publ_section_title
;
 Different geometrical arrangements in carboxylate coordination polymers
 of flexible dicarboxylic acid
;
_journal_issue 7
_journal_name_full 'Journal of Solid State Chemistry'
_journal_page_first 1726
_journal_page_last 1734
_journal_paper_doi 10.1016/j.jssc.2011.05.004
_journal_volume 184
_journal_year 2011
_chemical_formula_sum 'C29 H27 N3 Ni O8'
_chemical_formula_weight 604.25
_space_group_IT_number 2
_space_group_name_Hall '-P 1'
_space_group_name_H-M_alt 'P -1'
_symmetry_cell_setting triclinic
_symmetry_space_group_name_H-M 'P -1'
_atom_sites_solution_hydrogens geom
_atom_sites_solution_primary direct
_atom_sites_solution_secondary difmap
_audit_creation_method SHELXL-97
_cell_angle_alpha 90.299(6)
_cell_angle_beta 94.313(6)
_cell_angle_gamma 103.408(5)
_cell_formula_units_Z 2
_cell_length_a 9.0066(8)
_cell_length_b 10.7658(10)
_cell_length_c 15.4196(15)
_cell_measurement_reflns_used 1054
_cell_measurement_temperature 296(2)
_cell_measurement_theta_max 25.00
_cell_measurement_theta_min 2.33
_cell_volume 1449.9(2)
_computing_cell_refinement 'Bruker SMART'
_computing_data_collection 'Bruker SMART'
_computing_data_reduction 'Bruker SAINT'
_computing_molecular_graphics 'Bruker SHELXTL'
_computing_publication_material 'Bruker SHELXTL'
_computing_structure_refinement 'SHELXL-97 (Sheldrick, 1997)'
_computing_structure_solution 'SHELXS-97 (Sheldrick, 1990)'
_diffrn_ambient_temperature 296(2)
_diffrn_measured_fraction_theta_full 0.904
_diffrn_measured_fraction_theta_max 0.904
_diffrn_measurement_device_type 'CCD area detector'
_diffrn_measurement_method 'phi and omega scans'
_diffrn_radiation_monochromator graphite
_diffrn_radiation_source 'fine-focus sealed tube'
_diffrn_radiation_type MoK\a
_diffrn_radiation_wavelength 0.71073
_diffrn_reflns_av_R_equivalents 0.0571
_diffrn_reflns_av_sigmaI/netI 0.1261
_diffrn_reflns_limit_h_max 10
_diffrn_reflns_limit_h_min -10
_diffrn_reflns_limit_k_max 12
_diffrn_reflns_limit_k_min -11
_diffrn_reflns_limit_l_max 18
_diffrn_reflns_limit_l_min -18
_diffrn_reflns_number 8123
_diffrn_reflns_theta_full 25.00
_diffrn_reflns_theta_max 25.00
_diffrn_reflns_theta_min 1.95
_exptl_absorpt_coefficient_mu 0.723
_exptl_absorpt_correction_type none
_exptl_crystal_colour colorless
_exptl_crystal_density_diffrn 1.384
_exptl_crystal_density_method 'not measured'
_exptl_crystal_description block
_exptl_crystal_F_000 628
_exptl_crystal_size_max 0.27
_exptl_crystal_size_mid 0.21
_exptl_crystal_size_min 0.18
_refine_diff_density_max 0.842
_refine_diff_density_min -0.652
_refine_diff_density_rms 0.088
_refine_ls_extinction_method none
_refine_ls_goodness_of_fit_ref 1.028
_refine_ls_hydrogen_treatment mixed
_refine_ls_matrix_type full
_refine_ls_number_parameters 378
_refine_ls_number_reflns 4632
_refine_ls_number_restraints 2
_refine_ls_restrained_S_all 1.028
_refine_ls_R_factor_all 0.1574
_refine_ls_R_factor_gt 0.0826
_refine_ls_shift/su_max 0.015
_refine_ls_shift/su_mean 0.001
_refine_ls_structure_factor_coef Fsqd
_refine_ls_weighting_details 'calc w=1/[\s^2^(Fo^2^)+(0.1057P)^2^+0.4853P] where P=(Fo^2^+2Fc^2^)/3'
_refine_ls_weighting_scheme calc
_refine_ls_wR_factor_gt 0.1876
_refine_ls_wR_factor_ref 0.2247
_reflns_number_gt 2478
_reflns_number_total 4632
_reflns_threshold_expression >2sigma(I)
_cod_data_source_file JSSC-2011-184-1726.cif
_cod_data_source_block ni4
_cod_depositor_comments
;
The following automatic conversions were performed:

data item '_symmetry_cell_setting' value 'Triclinic' was changed to
'triclinic' in accordance with the built-in table derived from the
CIF Core dictionary named 'cif_core.dic' version 2.4.5 last updated
on 2014-11-21.

Automatic conversion script
Id: cif_fix_values 8369 2020-08-20 11:38:08Z andrius 
;
_cod_original_sg_symbol_H-M P-1
_cod_database_code 1563226

loop_
_symmetry_equiv_pos_as_xyz
'x, y, z'
'-x, -y, -z'

loop_
_atom_site_label
_atom_site_type_symbol
_atom_site_fract_x
_atom_site_fract_y
_atom_site_fract_z
_atom_site_U_iso_or_equiv
_atom_site_adp_type
_atom_site_occupancy
_atom_site_symmetry_multiplicity
_atom_site_calc_flag
_atom_site_refinement_flags
_atom_site_disorder_assembly
_atom_site_disorder_group
C1 C 0.1438(9) 0.1511(7) 0.1184(6) 0.055(2) Uani 1 1 d . . .
C2 C 0.0146(9) 0.0336(7) 0.1284(6) 0.057(2) Uani 1 1 d . . .
H2A H -0.0769 0.0460 0.0957 0.068 Uiso 1 1 calc R . .
H2B H 0.0420 -0.0396 0.1026 0.068 Uiso 1 1 calc R . .
C3 C 0.0837(9) -0.0373(7) 0.2695(6) 0.053(2) Uani 1 1 d . . .
C4 C 0.0529(10) -0.0419(7) 0.3569(6) 0.058(2) Uani 1 1 d . . .
H4 H -0.0361 -0.0216 0.3732 0.070 Uiso 1 1 calc R . .
C5 C 0.1505(11) -0.0755(7) 0.4178(6) 0.065(2) Uani 1 1 d . . .
H5 H 0.1299 -0.0758 0.4760 0.078 Uiso 1 1 calc R . .
C6 C 0.2846(10) -0.1103(7) 0.3936(6) 0.059(2) Uani 1 1 d . . .
C7 C 0.3963(12) -0.1425(8) 0.4565(6) 0.074(3) Uani 1 1 d . . .
H7 H 0.3847 -0.1358 0.5156 0.089 Uiso 1 1 calc R . .
C8 C 0.5169(11) -0.1821(8) 0.4298(7) 0.077(3) Uani 1 1 d . . .
H8 H 0.5840 -0.2076 0.4710 0.093 Uiso 1 1 calc R . .
C9 C 0.5442(9) -0.1861(7) 0.3408(6) 0.056(2) Uani 1 1 d . . .
C10 C 0.4447(9) -0.1503(6) 0.2798(6) 0.052(2) Uani 1 1 d . . .
H10 H 0.4626 -0.1520 0.2212 0.063 Uiso 1 1 calc R . .
C11 C 0.3141(8) -0.1107(6) 0.3053(5) 0.0451(18) Uani 1 1 d . . .
C12 C 0.2111(8) -0.0726(6) 0.2441(5) 0.0469(19) Uani 1 1 d . . .
H12 H 0.2294 -0.0712 0.1855 0.056 Uiso 1 1 calc R . .
C13 C 0.6964(9) -0.2468(8) 0.2372(7) 0.072(3) Uani 1 1 d . . .
H13A H 0.7996 -0.2583 0.2343 0.086 Uiso 1 1 calc R . .
H13B H 0.6896 -0.1701 0.2060 0.086 Uiso 1 1 calc R . .
C14 C 0.5849(9) -0.3603(7) 0.1913(6) 0.052(2) Uani 1 1 d . . .
C15 C 0.5422(9) 0.2015(7) 0.2063(6) 0.064(2) Uani 1 1 d . . .
H15 H 0.4702 0.1639 0.1617 0.076 Uiso 1 1 calc R . .
C16 C 0.6679(10) 0.1503(8) 0.2234(6) 0.067(3) Uani 1 1 d . . .
H16 H 0.6789 0.0798 0.1916 0.081 Uiso 1 1 calc R . .
C17 C 0.7762(10) 0.2052(8) 0.2882(6) 0.068(2) Uani 1 1 d . . .
H17 H 0.8634 0.1742 0.3007 0.082 Uiso 1 1 calc R . .
C18 C 0.7521(10) 0.3069(9) 0.3338(6) 0.071(3) Uani 1 1 d . . .
H18 H 0.8229 0.3455 0.3786 0.085 Uiso 1 1 calc R . .
C19 C 0.6225(10) 0.3527(8) 0.3133(5) 0.062(2) Uani 1 1 d . . .
H19 H 0.6083 0.4218 0.3454 0.075 Uiso 1 1 calc R . .
C20 C 0.2110(10) 0.5929(8) 0.1044(5) 0.063(2) Uani 1 1 d . . .
H20 H 0.3126 0.6235 0.0925 0.075 Uiso 1 1 calc R . .
C21 C 0.1029(12) 0.6585(8) 0.0719(6) 0.075(3) Uani 1 1 d . . .
H21 H 0.1319 0.7318 0.0397 0.090 Uiso 1 1 calc R . .
C22 C -0.0480(12) 0.6118(10) 0.0885(6) 0.078(3) Uani 1 1 d . . .
H22 H -0.1232 0.6527 0.0675 0.094 Uiso 1 1 calc R . .
C23 C -0.0842(11) 0.5060(10) 0.1358(6) 0.078(3) Uani 1 1 d . . .
H23 H -0.1851 0.4726 0.1479 0.093 Uiso 1 1 calc R . .
C24 C 0.0303(10) 0.4472(9) 0.1661(6) 0.069(2) Uani 1 1 d . . .
H24 H 0.0036 0.3742 0.1988 0.083 Uiso 1 1 calc R . .
C25 C 0.2175(8) 0.2929(7) 0.3711(5) 0.0497(19) Uani 1 1 d . . .
H25 H 0.2184 0.2149 0.3451 0.060 Uiso 1 1 calc R . .
C26 C 0.1666(9) 0.2934(8) 0.4532(5) 0.061(2) Uani 1 1 d . . .
H26 H 0.1349 0.2170 0.4818 0.073 Uiso 1 1 calc R . .
C27 C 0.1632(11) 0.4042(10) 0.4915(6) 0.081(3) Uani 1 1 d . . .
H27 H 0.1311 0.4067 0.5473 0.097 Uiso 1 1 calc R . .
C28 C 0.2084(12) 0.5146(9) 0.4462(7) 0.092(3) Uani 1 1 d . . .
H28 H 0.2044 0.5930 0.4703 0.110 Uiso 1 1 calc R . .
C29 C 0.2592(10) 0.5080(8) 0.3654(5) 0.066(2) Uani 1 1 d . . .
H29 H 0.2908 0.5834 0.3358 0.079 Uiso 1 1 calc R . .
N1 N 0.5171(7) 0.3018(5) 0.2495(4) 0.0473(16) Uani 1 1 d . . .
N2 N 0.1756(7) 0.4898(6) 0.1510(4) 0.0510(16) Uani 1 1 d . . .
N3 N 0.2654(6) 0.3989(5) 0.3274(4) 0.0429(15) Uani 1 1 d . . .
Ni1 Ni 0.34267(11) 0.39361(8) 0.20280(6) 0.0428(4) Uani 1 1 d . . .
O1 O 0.1888(5) 0.2221(4) 0.1844(3) 0.0507(13) Uani 1 1 d . . .
O2 O 0.1924(8) 0.1693(6) 0.0447(4) 0.090(2) Uani 1 1 d . . .
O3 O 0.5953(7) -0.3695(6) 0.1115(5) 0.0805(19) Uani 1 1 d . . .
O4 O 0.4951(5) -0.4352(4) 0.2347(3) 0.0475(13) Uani 1 1 d . . .
O5 O -0.0204(6) 0.0049(5) 0.2150(4) 0.0543(14) Uani 1 1 d . . .
O6 O 0.6716(6) -0.2284(5) 0.3252(5) 0.0745(18) Uani 1 1 d . . .
O7 O 0.4068(15) 0.0797(13) 0.9543(7) 0.218(6) Uani 1 1 d . . .
O8 O 0.4326(9) 0.3890(7) 0.0832(4) 0.0723(17) Uani 1 1 d D . .
H8A H 0.464(16) 0.467(3) 0.092(10) 0.19(7) Uiso 1 1 d D . .
H8B H 0.370(12) 0.372(13) 0.041(6) 0.17(7) Uiso 1 1 d D . .

loop_
_atom_site_aniso_label
_atom_site_aniso_U_11
_atom_site_aniso_U_22
_atom_site_aniso_U_33
_atom_site_aniso_U_23
_atom_site_aniso_U_13
_atom_site_aniso_U_12
C1 0.058(5) 0.052(5) 0.053(5) -0.006(4) -0.005(4) 0.014(4)
C2 0.044(5) 0.049(5) 0.072(6) -0.012(4) -0.012(4) 0.008(4)
C3 0.048(5) 0.032(4) 0.073(6) -0.001(4) -0.001(5) 0.001(4)
C4 0.060(6) 0.050(5) 0.062(6) 0.001(4) 0.024(5) 0.004(4)
C5 0.101(8) 0.046(5) 0.048(5) -0.002(4) 0.021(5) 0.013(5)
C6 0.084(7) 0.029(4) 0.066(6) -0.007(4) 0.014(5) 0.012(4)
C7 0.112(9) 0.049(5) 0.056(6) -0.001(4) -0.017(6) 0.014(5)
C8 0.085(8) 0.058(6) 0.087(8) -0.011(5) -0.024(6) 0.022(5)
C9 0.047(5) 0.037(4) 0.080(7) -0.008(4) -0.005(5) 0.007(4)
C10 0.054(5) 0.032(4) 0.072(6) -0.003(4) 0.001(4) 0.011(4)
C11 0.054(5) 0.029(4) 0.052(5) -0.007(3) -0.001(4) 0.010(3)
C12 0.049(5) 0.037(4) 0.053(5) -0.004(4) 0.008(4) 0.006(4)
C13 0.040(5) 0.050(5) 0.124(9) 0.006(6) 0.000(5) 0.010(4)
C14 0.034(5) 0.048(5) 0.073(6) 0.018(5) 0.003(5) 0.008(4)
C15 0.061(6) 0.048(5) 0.081(6) -0.019(5) -0.001(5) 0.015(4)
C16 0.061(6) 0.044(5) 0.103(8) -0.006(5) 0.015(6) 0.022(4)
C17 0.059(6) 0.073(6) 0.080(7) 0.003(5) -0.002(5) 0.035(5)
C18 0.069(6) 0.085(7) 0.068(6) 0.003(5) -0.008(5) 0.041(5)
C19 0.084(7) 0.061(5) 0.048(5) -0.012(4) -0.008(5) 0.034(5)
C20 0.062(6) 0.055(5) 0.071(6) 0.004(5) -0.002(5) 0.016(4)
C21 0.081(8) 0.061(6) 0.086(7) -0.004(5) -0.014(6) 0.029(5)
C22 0.085(8) 0.087(7) 0.075(7) -0.015(6) -0.015(6) 0.052(6)
C23 0.055(6) 0.088(7) 0.096(8) 0.005(6) 0.007(5) 0.028(5)
C24 0.053(6) 0.076(6) 0.083(7) 0.000(5) 0.011(5) 0.021(5)
C25 0.053(5) 0.045(5) 0.053(5) 0.005(4) 0.006(4) 0.012(4)
C26 0.071(6) 0.059(6) 0.053(5) 0.003(5) 0.008(5) 0.013(4)
C27 0.105(8) 0.080(7) 0.059(6) -0.008(6) 0.031(6) 0.018(6)
C28 0.133(10) 0.049(6) 0.092(8) -0.023(6) 0.042(7) 0.008(6)
C29 0.096(7) 0.051(5) 0.052(5) 0.002(4) 0.018(5) 0.013(5)
N1 0.055(4) 0.030(3) 0.057(4) -0.005(3) 0.009(3) 0.009(3)
N2 0.052(5) 0.039(4) 0.060(4) 0.006(3) 0.005(3) 0.008(3)
N3 0.055(4) 0.023(3) 0.050(4) -0.006(3) 0.002(3) 0.008(3)
Ni1 0.0453(6) 0.0325(5) 0.0497(6) -0.0005(4) 0.0024(4) 0.0077(4)
O1 0.053(3) 0.046(3) 0.049(3) -0.008(3) -0.001(3) 0.005(2)
O2 0.114(6) 0.089(5) 0.050(4) -0.004(3) 0.010(4) -0.013(4)
O3 0.057(4) 0.087(5) 0.087(5) 0.033(4) 0.013(4) -0.006(3)
O4 0.044(3) 0.031(3) 0.065(3) 0.004(2) 0.011(3) 0.003(2)
O5 0.044(3) 0.049(3) 0.068(4) 0.002(3) 0.010(3) 0.006(2)
O6 0.051(4) 0.057(4) 0.113(5) -0.018(4) -0.019(4) 0.016(3)
O7 0.272(14) 0.272(14) 0.143(9) -0.045(9) -0.019(9) 0.142(12)
O8 0.090(5) 0.072(5) 0.054(4) -0.003(3) 0.010(4) 0.015(4)

loop_
_atom_type_symbol
_atom_type_description
_atom_type_scat_dispersion_real
_atom_type_scat_dispersion_imag
_atom_type_scat_source
C C 0.0033 0.0016 'International Tables Vol C Tables 4.2.6.8 and 6.1.1.4'
N N 0.0061 0.0033 'International Tables Vol C Tables 4.2.6.8 and 6.1.1.4'
Ni Ni 0.3393 1.1124 'International Tables Vol C Tables 4.2.6.8 and 6.1.1.4'
O O 0.0106 0.0060 'International Tables Vol C Tables 4.2.6.8 and 6.1.1.4'
H H 0.0000 0.0000 'International Tables Vol C Tables 4.2.6.8 and 6.1.1.4'

loop_
_geom_angle_atom_site_label_1
_geom_angle_atom_site_label_2
_geom_angle_atom_site_label_3
_geom_angle
_geom_angle_site_symmetry_1
_geom_angle_site_symmetry_3
O2 C1 O1 126.1(8) . .
O2 C1 C2 116.9(7) . .
O1 C1 C2 117.0(8) . .
O5 C2 C1 115.2(6) . .
O5 C2 H2A 108.5 . .
C1 C2 H2A 108.5 . .
O5 C2 H2B 108.5 . .
C1 C2 H2B 108.5 . .
H2A C2 H2B 107.5 . .
C12 C3 O5 125.0(8) . .
C12 C3 C4 120.1(8) . .
O5 C3 C4 114.9(7) . .
C5 C4 C3 120.8(8) . .
C5 C4 H4 119.6 . .
C3 C4 H4 119.6 . .
C4 C5 C6 120.4(8) . .
C4 C5 H5 119.8 . .
C6 C5 H5 119.8 . .
C11 C6 C5 119.4(8) . .
C11 C6 C7 117.8(8) . .
C5 C6 C7 122.8(8) . .
C8 C7 C6 120.3(9) . .
C8 C7 H7 119.8 . .
C6 C7 H7 119.8 . .
C7 C8 C9 121.8(9) . .
C7 C8 H8 119.1 . .
C9 C8 H8 119.1 . .
O6 C9 C10 126.5(8) . .
O6 C9 C8 114.1(8) . .
C10 C9 C8 119.4(8) . .
C9 C10 C11 120.5(8) . .
C9 C10 H10 119.8 . .
C11 C10 H10 119.8 . .
C6 C11 C12 118.3(7) . .
C6 C11 C10 120.1(7) . .
C12 C11 C10 121.6(7) . .
C3 C12 C11 120.9(7) . .
C3 C12 H12 119.5 . .
C11 C12 H12 119.5 . .
O6 C13 C14 114.6(7) . .
O6 C13 H13A 108.6 . .
C14 C13 H13A 108.6 . .
O6 C13 H13B 108.6 . .
C14 C13 H13B 108.6 . .
H13A C13 H13B 107.6 . .
O4 C14 O3 125.8(8) . .
O4 C14 C13 119.1(9) . .
O3 C14 C13 115.1(8) . .
N1 C15 C16 124.3(8) . .
N1 C15 H15 117.8 . .
C16 C15 H15 117.8 . .
C17 C16 C15 118.7(8) . .
C17 C16 H16 120.6 . .
C15 C16 H16 120.6 . .
C18 C17 C16 118.0(8) . .
C18 C17 H17 121.0 . .
C16 C17 H17 121.0 . .
C17 C18 C19 120.1(8) . .
C17 C18 H18 120.0 . .
C19 C18 H18 120.0 . .
N1 C19 C18 122.8(8) . .
N1 C19 H19 118.6 . .
C18 C19 H19 118.6 . .
N2 C20 C21 122.9(8) . .
N2 C20 H20 118.6 . .
C21 C20 H20 118.6 . .
C22 C21 C20 118.4(9) . .
C22 C21 H21 120.8 . .
C20 C21 H21 120.8 . .
C23 C22 C21 118.7(9) . .
C23 C22 H22 120.7 . .
C21 C22 H22 120.7 . .
C22 C23 C24 119.3(9) . .
C22 C23 H23 120.3 . .
C24 C23 H23 120.3 . .
N2 C24 C23 123.3(9) . .
N2 C24 H24 118.4 . .
C23 C24 H24 118.4 . .
N3 C25 C26 122.9(7) . .
N3 C25 H25 118.6 . .
C26 C25 H25 118.6 . .
C27 C26 C25 119.6(8) . .
C27 C26 H26 120.2 . .
C25 C26 H26 120.2 . .
C26 C27 C28 118.2(8) . .
C26 C27 H27 120.9 . .
C28 C27 H27 120.9 . .
C29 C28 C27 119.4(8) . .
C29 C28 H28 120.3 . .
C27 C28 H28 120.3 . .
N3 C29 C28 122.9(8) . .
N3 C29 H29 118.6 . .
C28 C29 H29 118.6 . .
C15 N1 C19 116.1(7) . .
C15 N1 Ni1 120.8(5) . .
C19 N1 Ni1 122.2(5) . .
C20 N2 C24 117.5(7) . .
C20 N2 Ni1 122.4(6) . .
C24 N2 Ni1 120.1(6) . .
C29 N3 C25 117.0(7) . .
C29 N3 Ni1 121.4(5) . .
C25 N3 Ni1 121.6(5) . .
O1 Ni1 O4 174.2(2) . 1_565
O1 Ni1 O8 95.0(3) . .
O4 Ni1 O8 90.5(3) 1_565 .
O1 Ni1 N3 86.8(2) . .
O4 Ni1 N3 87.6(2) 1_565 .
O8 Ni1 N3 176.4(3) . .
O1 Ni1 N1 91.2(2) . .
O4 Ni1 N1 87.4(2) 1_565 .
O8 Ni1 N1 85.3(3) . .
N3 Ni1 N1 91.6(2) . .
O1 Ni1 N2 90.4(2) . .
O4 Ni1 N2 91.2(2) 1_565 .
O8 Ni1 N2 92.1(3) . .
N3 Ni1 N2 91.0(2) . .
N1 Ni1 N2 177.0(2) . .
C1 O1 Ni1 132.2(5) . .
C14 O4 Ni1 132.1(5) . 1_545
C3 O5 C2 118.7(6) . .
C9 O6 C13 116.7(7) . .
Ni1 O8 H8A 84(10) . .
Ni1 O8 H8B 116(10) . .
H8A O8 H8B 113(10) . .

loop_
_geom_bond_atom_site_label_1
_geom_bond_atom_site_label_2
_geom_bond_distance
_geom_bond_site_symmetry_2
C1 O2 1.249(9) .
C1 O1 1.252(8) .
C1 C2 1.525(10) .
C2 O5 1.414(9) .
C2 H2A 0.9700 .
C2 H2B 0.9700 .
C3 C12 1.372(10) .
C3 O5 1.369(9) .
C3 C4 1.395(10) .
C4 C5 1.346(11) .
C4 H4 0.9300 .
C5 C6 1.420(11) .
C5 H5 0.9300 .
C6 C11 1.407(10) .
C6 C7 1.445(11) .
C7 C8 1.345(12) .
C7 H7 0.9300 .
C8 C9 1.415(12) .
C8 H8 0.9300 .
C9 O6 1.366(9) .
C9 C10 1.369(10) .
C10 C11 1.421(10) .
C10 H10 0.9300 .
C11 C12 1.404(10) .
C12 H12 0.9300 .
C13 O6 1.411(10) .
C13 C14 1.522(11) .
C13 H13A 0.9700 .
C13 H13B 0.9700 .
C14 O4 1.239(9) .
C14 O3 1.246(9) .
C15 N1 1.338(9) .
C15 C16 1.379(10) .
C15 H15 0.9300 .
C16 C17 1.371(11) .
C16 H16 0.9300 .
C17 C18 1.365(11) .
C17 H17 0.9300 .
C18 C19 1.385(10) .
C18 H18 0.9300 .
C19 N1 1.335(9) .
C19 H19 0.9300 .
C20 N2 1.316(9) .
C20 C21 1.395(10) .
C20 H20 0.9300 .
C21 C22 1.380(13) .
C21 H21 0.9300 .
C22 C23 1.344(12) .
C22 H22 0.9300 .
C23 C24 1.384(11) .
C23 H23 0.9300 .
C24 N2 1.322(10) .
C24 H24 0.9300 .
C25 N3 1.328(8) .
C25 C26 1.379(10) .
C25 H25 0.9300 .
C26 C27 1.337(11) .
C26 H26 0.9300 .
C27 C28 1.376(12) .
C27 H27 0.9300 .
C28 C29 1.366(11) .
C28 H28 0.9300 .
C29 N3 1.324(9) .
C29 H29 0.9300 .
N1 Ni1 2.126(6) .
N2 Ni1 2.127(6) .
N3 Ni1 2.097(6) .
Ni1 O1 2.040(5) .
Ni1 O4 2.059(5) 1_565
Ni1 O8 2.074(7) .
O4 Ni1 2.059(5) 1_545
O8 H8A 0.83(4) .
O8 H8B 0.82(7) .
